data_4514864
loop_
_publ_author_name
'Steinlechner, Christoph'
'Roesel, Arend F.'
'Oberem, Elisabeth'
'P\"apcke, Ayla'
'Rockstroh, Nils'
'Gloaguen, Fr\'ed\'eric'
'Lochbrunner, Stefan'
'Ludwig, Ralf'
'Spannenberg, Anke'
'Junge, Henrik'
'Francke, Robert'
'Beller, Matthias'

_publ_section_title
;
 Selective Earth-Abundant System for CO2 Reduction: Comparing Photo- and
 Electrocatalytic Processes
;
_journal_issue 3
_journal_name_full 'ACS Catalysis'
_journal_page_first 2091
_journal_paper_doi 10.1021/acscatal.8b03548
_journal_volume 9
_journal_year 2019
_chemical_formula_sum 'C15 H10 Br Mn N2 O4'
_chemical_formula_weight 417.10
_space_group_crystal_system triclinic
_space_group_IT_number 2
_space_group_name_Hall '-P 1'
_space_group_name_H-M_alt 'P -1'
_symmetry_space_group_name_Hall '-P 1'
_symmetry_space_group_name_H-M 'P -1'
_atom_sites_solution_hydrogens geom
_audit_creation_method SHELXL-2014/7
_cell_angle_alpha 85.6351(18)
_cell_angle_beta 84.0784(18)
_cell_angle_gamma 82.5090(17)
_cell_formula_units_Z 2
_cell_length_a 7.1769(4)
_cell_length_b 9.2213(5)
_cell_length_c 11.5716(6)
_cell_measurement_reflns_used 9942
_cell_measurement_temperature 150(2)
_cell_measurement_theta_max 30.54
_cell_measurement_theta_min 2.76
_cell_volume 753.70(7)
_computing_cell_refinement 'SAINT (Bruker, 2013)'
_computing_data_collection 'APEX2 (Bruker, 2014)'
_computing_data_reduction SAINT
_computing_structure_refinement 'SHELXL-2014/7 (Sheldrick, 2015)'
_computing_structure_solution 'SHELXS-97 (Sheldrick, 2008)'
_diffrn_ambient_temperature 150(2)
_diffrn_detector_area_resol_mean 8.3333
_diffrn_measured_fraction_theta_full 1.000
_diffrn_measured_fraction_theta_max 1.000
_diffrn_measurement_device_type 'Bruker APEX-II CCD'
_diffrn_measurement_method '\f and \w scans'
_diffrn_radiation_type MoK\a
_diffrn_radiation_wavelength 0.71073
_diffrn_reflns_av_R_equivalents 0.0204
_diffrn_reflns_av_unetI/netI 0.0136
_diffrn_reflns_Laue_measured_fraction_full 1.000
_diffrn_reflns_Laue_measured_fraction_max 1.000
_diffrn_reflns_limit_h_max 9
_diffrn_reflns_limit_h_min -9
_diffrn_reflns_limit_k_max 12
_diffrn_reflns_limit_k_min -12
_diffrn_reflns_limit_l_max 15
_diffrn_reflns_limit_l_min -15
_diffrn_reflns_number 21511
_diffrn_reflns_point_group_measured_fraction_full 1.000
_diffrn_reflns_point_group_measured_fraction_max 1.000
_diffrn_reflns_theta_full 25.242
_diffrn_reflns_theta_max 28.000
_diffrn_reflns_theta_min 1.773
_diffrn_source 'fine-focus sealed tube'
_exptl_absorpt_coefficient_mu 3.547
_exptl_absorpt_correction_T_max 0.71
_exptl_absorpt_correction_T_min 0.57
_exptl_absorpt_correction_type multi-scan
_exptl_absorpt_process_details 'SADABS (Bruker, 2014)'
_exptl_crystal_colour red
_exptl_crystal_density_diffrn 1.838
_exptl_crystal_description prism
_exptl_crystal_F_000 412
_exptl_crystal_size_max 0.270
_exptl_crystal_size_mid 0.165
_exptl_crystal_size_min 0.104
_refine_diff_density_max 0.437
_refine_diff_density_min -0.217
_refine_diff_density_rms 0.059
_refine_ls_extinction_method none
_refine_ls_goodness_of_fit_ref 1.048
_refine_ls_hydrogen_treatment constr
_refine_ls_matrix_type full
_refine_ls_number_parameters 208
_refine_ls_number_reflns 3637
_refine_ls_number_restraints 0
_refine_ls_restrained_S_all 1.048
_refine_ls_R_factor_all 0.0203
_refine_ls_R_factor_gt 0.0186
_refine_ls_shift/su_max 0.001
_refine_ls_shift/su_mean 0.000
_refine_ls_structure_factor_coef Fsqd
_refine_ls_weighting_details 'w=1/[\s^2^(Fo^2^)+(0.0284P)^2^+0.3380P] where P=(Fo^2^+2Fc^2^)/3'
_refine_ls_weighting_scheme calc
_refine_ls_wR_factor_gt 0.0498
_refine_ls_wR_factor_ref 0.0508
_reflns_Friedel_coverage 0.000
_reflns_number_gt 3430
_reflns_number_total 3637
_reflns_threshold_expression 'I > 2\s(I)'
_cod_data_source_file cs8b03548_si_001.cif
_cod_data_source_block AX1492
_cod_database_code 4514864
_shelx_shelxl_version_number 2014/7
_shelx_space_group_comment
;
The symmetry employed for this shelxl refinement is uniquely defined
by the following loop, which should always be used as a source of
symmetry information in preference to the above space-group names.
They are only intended as comments.
;

loop_
_space_group_symop_operation_xyz
'x, y, z'
'-x, -y, -z'

loop_
_atom_site_label
_atom_site_type_symbol
_atom_site_fract_x
_atom_site_fract_y
_atom_site_fract_z
_atom_site_U_iso_or_equiv
_atom_site_adp_type
_atom_site_occupancy
_atom_site_site_symmetry_order
_atom_site_calc_flag
_atom_site_refinement_flags_posn
_atom_site_refinement_flags_adp
Br1 Br 0.28841(2) 0.39117(2) 0.10611(2) 0.01978(5) Uani 1 1 d . .
C1 C 0.8091(2) 0.30283(17) 0.14999(14) 0.0238(3) Uani 1 1 d . .
H1A H 0.8820 0.3271 0.2125 0.029 Uiso 1 1 calc R U
H1B H 0.7639 0.3943 0.1054 0.029 Uiso 1 1 calc R U
C2 C 0.9284(2) 0.19317(17) 0.06988(14) 0.0229(3) Uani 1 1 d . .
H2A H 0.9490 0.2378 -0.0102 0.027 Uiso 1 1 calc R U
H2B H 1.0525 0.1601 0.0995 0.027 Uiso 1 1 calc R U
C3 C 0.6667(2) 0.10289(16) 0.14882(12) 0.0180(3) Uani 1 1 d . .
C4 C 0.5207(2) 0.00544(15) 0.17290(12) 0.0170(3) Uani 1 1 d . .
C5 C 0.5420(2) -0.13187(16) 0.12530(13) 0.0200(3) Uani 1 1 d . .
H5 H 0.6523 -0.1639 0.0767 0.024 Uiso 1 1 calc R U
C6 C 0.4007(2) -0.21838(16) 0.15050(13) 0.0209(3) Uani 1 1 d . .
H6 H 0.4106 -0.3118 0.1194 0.025 Uiso 1 1 calc R U
C7 C 0.2401(2) -0.16693(15) 0.22328(12) 0.0176(3) Uani 1 1 d . .
C8 C 0.0888(2) -0.25252(16) 0.25222(13) 0.0223(3) Uani 1 1 d . .
H8 H 0.0969 -0.3469 0.2231 0.027 Uiso 1 1 calc R U
C9 C -0.0679(2) -0.20089(17) 0.32125(14) 0.0240(3) Uani 1 1 d . .
H9 H -0.1686 -0.2586 0.3394 0.029 Uiso 1 1 calc R U
C10 C -0.0791(2) -0.06164(17) 0.36535(13) 0.0235(3) Uani 1 1 d . .
H10 H -0.1885 -0.0260 0.4133 0.028 Uiso 1 1 calc R U
C11 C 0.0648(2) 0.02369(16) 0.34040(13) 0.0210(3) Uani 1 1 d . .
H11 H 0.0544 0.1169 0.3719 0.025 Uiso 1 1 calc R U
C12 C 0.22809(19) -0.02581(15) 0.26841(12) 0.0162(3) Uani 1 1 d . .
C13 C 0.4811(2) 0.19977(16) 0.43349(13) 0.0211(3) Uani 1 1 d . .
C14 C 0.1741(2) 0.34379(16) 0.36393(13) 0.0221(3) Uani 1 1 d . .
C15 C 0.4824(2) 0.44707(17) 0.32986(13) 0.0233(3) Uani 1 1 d . .
Mn1 Mn 0.40569(3) 0.27791(2) 0.29589(2) 0.01643(6) Uani 1 1 d . .
N1 N 0.65041(17) 0.22323(13) 0.19823(11) 0.0184(2) Uani 1 1 d . .
N2 N 0.37162(17) 0.06110(13) 0.24193(10) 0.0159(2) Uani 1 1 d . .
O1 O 0.81590(15) 0.06989(12) 0.07224(9) 0.0229(2) Uani 1 1 d . .
O2 O 0.52508(18) 0.15689(13) 0.52262(10) 0.0298(3) Uani 1 1 d . .
O3 O 0.03056(17) 0.39507(13) 0.40537(11) 0.0322(3) Uani 1 1 d . .
O4 O 0.5364(2) 0.55084(13) 0.35443(12) 0.0373(3) Uani 1 1 d . .

loop_
_atom_site_aniso_label
_atom_site_aniso_U_11
_atom_site_aniso_U_22
_atom_site_aniso_U_33
_atom_site_aniso_U_23
_atom_site_aniso_U_13
_atom_site_aniso_U_12
Br1 0.02296(8) 0.01718(8) 0.01954(8) -0.00157(5) -0.00173(5) -0.00380(5)
C1 0.0212(7) 0.0234(7) 0.0282(8) -0.0018(6) 0.0008(6) -0.0101(6)
C2 0.0199(7) 0.0263(8) 0.0236(7) -0.0010(6) 0.0000(6) -0.0095(6)
C3 0.0162(6) 0.0196(7) 0.0180(6) -0.0009(5) -0.0008(5) -0.0025(5)
C4 0.0179(6) 0.0169(6) 0.0163(6) -0.0012(5) -0.0015(5) -0.0024(5)
C5 0.0199(7) 0.0181(7) 0.0217(7) -0.0055(5) 0.0014(5) -0.0013(5)
C6 0.0250(7) 0.0155(6) 0.0225(7) -0.0049(5) -0.0010(6) -0.0028(5)
C7 0.0201(7) 0.0155(6) 0.0172(6) -0.0001(5) -0.0018(5) -0.0033(5)
C8 0.0253(7) 0.0183(7) 0.0243(7) -0.0016(6) -0.0018(6) -0.0068(6)
C9 0.0238(7) 0.0242(7) 0.0249(7) 0.0018(6) -0.0005(6) -0.0097(6)
C10 0.0201(7) 0.0256(8) 0.0233(7) -0.0010(6) 0.0038(6) -0.0028(6)
C11 0.0228(7) 0.0182(7) 0.0213(7) -0.0026(5) 0.0018(6) -0.0021(5)
C12 0.0183(6) 0.0151(6) 0.0152(6) 0.0008(5) -0.0023(5) -0.0023(5)
C13 0.0235(7) 0.0154(6) 0.0245(7) -0.0057(5) 0.0004(6) -0.0027(5)
C14 0.0295(8) 0.0170(7) 0.0203(7) -0.0031(5) -0.0023(6) -0.0039(6)
C15 0.0292(8) 0.0197(7) 0.0213(7) -0.0017(6) -0.0035(6) -0.0022(6)
Mn1 0.01941(11) 0.01374(10) 0.01646(11) -0.00312(8) -0.00076(8) -0.00276(8)
N1 0.0176(6) 0.0172(6) 0.0210(6) -0.0008(5) -0.0016(4) -0.0050(4)
N2 0.0179(5) 0.0140(5) 0.0158(5) -0.0010(4) -0.0011(4) -0.0020(4)
O1 0.0188(5) 0.0255(5) 0.0251(5) -0.0065(4) 0.0049(4) -0.0078(4)
O2 0.0392(7) 0.0247(6) 0.0255(6) -0.0017(5) -0.0078(5) 0.0002(5)
O3 0.0304(6) 0.0296(6) 0.0346(7) -0.0108(5) 0.0061(5) 0.0021(5)
O4 0.0521(8) 0.0218(6) 0.0420(7) -0.0067(5) -0.0099(6) -0.0126(6)

loop_
_atom_type_symbol
_atom_type_description
_atom_type_scat_dispersion_real
_atom_type_scat_dispersion_imag
_atom_type_scat_source
C C 0.0033 0.0016 'International Tables Vol C Tables 4.2.6.8 and 6.1.1.4'
H H 0.0000 0.0000 'International Tables Vol C Tables 4.2.6.8 and 6.1.1.4'
N N 0.0061 0.0033 'International Tables Vol C Tables 4.2.6.8 and 6.1.1.4'
O O 0.0106 0.0060 'International Tables Vol C Tables 4.2.6.8 and 6.1.1.4'
Mn Mn 0.3368 0.7283 'International Tables Vol C Tables 4.2.6.8 and 6.1.1.4'
Br Br -0.2901 2.4595 'International Tables Vol C Tables 4.2.6.8 and 6.1.1.4'

loop_
_geom_angle_atom_site_label_1
_geom_angle_atom_site_label_2
_geom_angle_atom_site_label_3
_geom_angle
N1 C1 C2 103.13(12)
N1 C1 H1A 111.1
C2 C1 H1A 111.1
N1 C1 H1B 111.1
C2 C1 H1B 111.1
H1A C1 H1B 109.1
O1 C2 C1 104.55(11)
O1 C2 H2A 110.8
C1 C2 H2A 110.8
O1 C2 H2B 110.8
C1 C2 H2B 110.8
H2A C2 H2B 108.9
N1 C3 O1 119.00(13)
N1 C3 C4 120.15(13)
O1 C3 C4 120.81(12)
N2 C4 C5 125.59(13)
N2 C4 C3 113.45(12)
C5 C4 C3 120.95(13)
C6 C5 C4 118.46(13)
C6 C5 H5 120.8
C4 C5 H5 120.8
C5 C6 C7 118.95(13)
C5 C6 H6 120.5
C7 C6 H6 120.5
C6 C7 C8 121.25(13)
C6 C7 C12 119.44(13)
C8 C7 C12 119.31(13)
C9 C8 C7 120.90(14)
C9 C8 H8 119.6
C7 C8 H8 119.6
C8 C9 C10 119.58(14)
C8 C9 H9 120.2
C10 C9 H9 120.2
C11 C10 C9 121.28(14)
C11 C10 H10 119.4
C9 C10 H10 119.4
C10 C11 C12 120.62(13)
C10 C11 H11 119.7
C12 C11 H11 119.7
N2 C12 C11 120.57(12)
N2 C12 C7 121.12(12)
C11 C12 C7 118.31(13)
O2 C13 Mn1 176.59(13)
O3 C14 Mn1 175.31(14)
O4 C15 Mn1 177.02(15)
C13 Mn1 C15 87.57(7)
C13 Mn1 C14 91.46(7)
C15 Mn1 C14 87.61(7)
C13 Mn1 N1 97.28(6)
C15 Mn1 N1 91.34(6)
C14 Mn1 N1 171.15(6)
C13 Mn1 N2 91.27(5)
C15 Mn1 N2 168.57(6)
C14 Mn1 N2 103.79(6)
N1 Mn1 N2 77.52(5)
C13 Mn1 Br1 177.95(5)
C15 Mn1 Br1 92.28(5)
C14 Mn1 Br1 86.50(5)
N1 Mn1 Br1 84.77(4)
N2 Mn1 Br1 89.29(3)
C3 N1 C1 107.82(12)
C3 N1 Mn1 116.62(10)
C1 N1 Mn1 134.41(10)
C4 N2 C12 116.43(12)
C4 N2 Mn1 112.02(9)
C12 N2 Mn1 131.54(9)
C3 O1 C2 105.19(11)

loop_
_geom_bond_atom_site_label_1
_geom_bond_atom_site_label_2
_geom_bond_distance
Br1 Mn1 2.5347(3)
C1 N1 1.4735(18)
C1 C2 1.539(2)
C1 H1A 0.9900
C1 H1B 0.9900
C2 O1 1.4747(18)
C2 H2A 0.9900
C2 H2B 0.9900
C3 N1 1.2732(19)
C3 O1 1.3357(17)
C3 C4 1.4600(19)
C4 N2 1.3374(18)
C4 C5 1.4030(19)
C5 C6 1.366(2)
C5 H5 0.9500
C6 C7 1.408(2)
C6 H6 0.9500
C7 C8 1.422(2)
C7 C12 1.4278(19)
C8 C9 1.364(2)
C8 H8 0.9500
C9 C10 1.407(2)
C9 H9 0.9500
C10 C11 1.373(2)
C10 H10 0.9500
C11 C12 1.412(2)
C11 H11 0.9500
C12 N2 1.3820(18)
C13 O2 1.1369(19)
C13 Mn1 1.8024(16)
C14 O3 1.149(2)
C14 Mn1 1.8143(16)
C15 O4 1.1433(19)
C15 Mn1 1.8036(15)
Mn1 N1 2.0155(12)
Mn1 N2 2.1898(12)

loop_
_geom_torsion_atom_site_label_1
_geom_torsion_atom_site_label_2
_geom_torsion_atom_site_label_3
_geom_torsion_atom_site_label_4
_geom_torsion
N1 C1 C2 O1 5.38(15)
N1 C3 C4 N2 4.51(19)
O1 C3 C4 N2 -173.32(12)
N1 C3 C4 C5 -175.77(13)
O1 C3 C4 C5 6.4(2)
N2 C4 C5 C6 -0.2(2)
C3 C4 C5 C6 -179.84(13)
C4 C5 C6 C7 -0.2(2)
C5 C6 C7 C8 179.95(14)
C5 C6 C7 C12 0.3(2)
C6 C7 C8 C9 -178.90(15)
C12 C7 C8 C9 0.7(2)
C7 C8 C9 C10 -0.6(2)
C8 C9 C10 C11 -0.1(2)
C9 C10 C11 C12 0.6(2)
C10 C11 C12 N2 179.02(14)
C10 C11 C12 C7 -0.5(2)
C6 C7 C12 N2 -0.1(2)
C8 C7 C12 N2 -179.69(13)
C6 C7 C12 C11 179.48(13)
C8 C7 C12 C11 -0.1(2)
O1 C3 N1 C1 2.55(18)
C4 C3 N1 C1 -175.31(13)
O1 C3 N1 Mn1 172.07(10)
C4 C3 N1 Mn1 -5.79(18)
C2 C1 N1 C3 -4.87(16)
C2 C1 N1 Mn1 -171.71(11)
C5 C4 N2 C12 0.4(2)
C3 C4 N2 C12 -179.88(12)
C5 C4 N2 Mn1 179.24(12)
C3 C4 N2 Mn1 -1.06(14)
C11 C12 N2 C4 -179.83(13)
C7 C12 N2 C4 -0.30(19)
C11 C12 N2 Mn1 1.6(2)
C7 C12 N2 Mn1 -178.84(10)
N1 C3 O1 C2 1.19(17)
C4 C3 O1 C2 179.04(13)
C1 C2 O1 C3 -4.15(15)
